data_8102200
loop_
_publ_author_name
'Alexander Okrut'
'Claus Feldmann'

_publ_section_title
;
 Crystal structure of tributylmethylammonium
 tetrachloro(1,4-dioxane)oxotungstate(V) 1,4-dioxane hemisolvate,
 [N(CH3)(C4H9)3][WOCl4(C4H8O2)] &#x00B7; 0.5C4H8O2
;
_journal_issue 1
_journal_name_full 'Zeitschrift f\"ur Kristallographie - New Crystal Structures'
_journal_page_first 21
_journal_volume 223
_journal_year 2008
_chemical_formula_structural '[N(CH3)(C4H9)3][WOCl4(C4H8O2)] &#x00B7; 0.5C4H8O2'
_chemical_formula_sum 'C19 H42 Cl4 N O4 W'
_chemical_formula_weight 179.78
_chemical_name_systematic
; 
tributylmethylammonium tetrachloro(1,4-dioxane)oxotungstate(V) 1,4-dioxane 
hemisolvate
;
_space_group_IT_number 15
_symmetry_cell_setting monoclinic
_symmetry_space_group_name_Hall '-C 2yc'
_symmetry_space_group_name_H-M 'C 1 2/c 1'
_atom_sites_solution_hydrogens geom
_atom_sites_solution_primary direct
_atom_sites_solution_secondary difmap
_audit_creation_method SHELXL-97
_cell_angle_alpha 90.00
_cell_angle_beta 125.30(3)
_cell_angle_gamma 90.00
_cell_formula_units_Z 8
_cell_length_a 26.760(5)
_cell_length_b 11.078(2)
_cell_length_c 22.663(5)
_cell_measurement_temperature 293(2)
_cell_volume 5483(3)
_computing_cell_refinement 'CELL (STOE)'
_computing_data_collection 'EXPOSE (STOE)'
_computing_data_reduction 'INTEGRATE (STOE)'
_computing_molecular_graphics 'DIAMOND (Crystal Impact, 2005)'
_computing_publication_material 'SHELXL-97 (Sheldrick, 1997)'
_computing_structure_refinement 'SHELXL-97 (Sheldrick, 1997)'
_computing_structure_solution 'SHELXS-97 (Sheldrick, 1990)'
_diffrn_ambient_temperature 293(2)
_diffrn_measured_fraction_theta_full 0.992
_diffrn_measured_fraction_theta_max 0.992
_diffrn_measurement_device_type 'Stoe IPDS I'
_diffrn_measurement_method phi
_diffrn_radiation_monochromator graphite
_diffrn_radiation_source 'fine-focus sealed tube'
_diffrn_radiation_type MoK\a
_diffrn_radiation_wavelength 0.71073
_diffrn_reflns_av_R_equivalents 0.0577
_diffrn_reflns_av_sigmaI/netI 0.1057
_diffrn_reflns_limit_h_max 32
_diffrn_reflns_limit_h_min -32
_diffrn_reflns_limit_k_max 12
_diffrn_reflns_limit_k_min -13
_diffrn_reflns_limit_l_max 27
_diffrn_reflns_limit_l_min -17
_diffrn_reflns_number 9574
_diffrn_reflns_theta_full 25.85
_diffrn_reflns_theta_max 25.85
_diffrn_reflns_theta_min 1.86
_exptl_absorpt_coefficient_mu 4.626
_exptl_absorpt_correction_type numerical
_exptl_crystal_colour 'bluish transparent'
_exptl_crystal_density_diffrn 1.633
_exptl_crystal_density_method 'not measured'
_exptl_crystal_description needle-shaped
_exptl_crystal_F_000 2696
_exptl_crystal_size_max 0.22
_exptl_crystal_size_mid 0.07
_exptl_crystal_size_min 0.15
_refine_diff_density_max 1.254
_refine_diff_density_min -1.616
_refine_diff_density_rms 0.126
_refine_ls_extinction_method none
_refine_ls_goodness_of_fit_ref 0.819
_refine_ls_hydrogen_treatment mixed
_refine_ls_matrix_type full
_refine_ls_number_parameters 430
_refine_ls_number_reflns 5269
_refine_ls_number_restraints 0
_refine_ls_restrained_S_all 0.819
_refine_ls_R_factor_all 0.1020
_refine_ls_R_factor_gt 0.0355
_refine_ls_shift/su_max 0.824
_refine_ls_shift/su_mean 0.006
_refine_ls_structure_factor_coef Fsqd
_refine_ls_weighting_details 'calc w=1/[\s^2^(Fo^2^)+(0.0292P)^2^+0.0000P] where P=(Fo^2^+2Fc^2^)/3'
_refine_ls_weighting_scheme calc
_refine_ls_wR_factor_gt 0.0629
_refine_ls_wR_factor_ref 0.0746
_reflns_number_gt 2631
_reflns_number_total 5269
_reflns_threshold_expression >2sigma(I)
_cod_data_source_file 1267-2127.cff
_cod_data_source_block '[NMeBu3]2[(WOCl4)*C4H8O2]2(C4H8O2)'
_cod_original_cell_volume 5483.2(19)
_cod_original_sg_symbol_H-M C12/c1
_cod_original_formula_sum 'C19 H42 Cl4 N1 O4 W1'
_cod_database_code 8102200

loop_
_symmetry_equiv_pos_as_xyz
'x, y, z'
'-x, y, -z+1/2'
'x+1/2, y+1/2, z'
'-x+1/2, y+1/2, -z+1/2'
'-x, -y, -z'
'x, -y, z-1/2'
'-x+1/2, -y+1/2, -z'
'x+1/2, -y+1/2, z-1/2'

loop_
_atom_site_label
_atom_site_type_symbol
_atom_site_fract_x
_atom_site_fract_y
_atom_site_fract_z
_atom_site_U_iso_or_equiv
_atom_site_adp_type
_atom_site_occupancy
_atom_site_symmetry_multiplicity
_atom_site_Wyckoff_symbol
_atom_site_calc_flag
_atom_site_refinement_flags
_atom_site_disorder_assembly
_atom_site_disorder_group
C1 C 0.1099(3) 0.1431(7) 0.1458(4) 0.0261(18) Uani 1 8 f d . . .
H1 H 0.056(4) 0.199(8) 0.114(4) 0.05(3) Uiso 1 8 f d . . .
H2 H 0.092(6) 0.099(14) 0.105(7) 0.12(5) Uiso 1 8 f d . . .
C2 C 0.1329(5) 0.0776(10) 0.2157(5) 0.035(3) Uani 1 8 f d . . .
H3 H 0.168(4) 0.035(10) 0.233(5) 0.05(3) Uiso 1 8 f d . . .
H4 H 0.137(4) 0.132(9) 0.250(4) 0.04(2) Uiso 1 8 f d . . .
C3 C 0.0872(5) -0.0131(9) 0.2057(5) 0.040(2) Uani 1 8 f d . . .
H5 H 0.047(4) 0.021(9) 0.186(5) 0.05(3) Uiso 1 8 f d . . .
H6 H 0.078(4) -0.068(8) 0.170(4) 0.04(2) Uiso 1 8 f d . . .
C4 C 0.1074(9) -0.0800(16) 0.2729(7) 0.080(6) Uani 1 8 f d . . .
H7 H 0.116(5) -0.046(12) 0.309(6) 0.09(4) Uiso 1 8 f d . . .
H8 H 0.081(6) -0.204(13) 0.256(7) 0.14(5) Uiso 1 8 f d . . .
H9 H 0.139(5) -0.127(11) 0.286(6) 0.06(4) Uiso 1 8 f d . . .
C5 C 0.1684(4) 0.3361(8) 0.2064(4) 0.0299(18) Uani 1 8 f d . . .
H10 H 0.190(3) 0.293(6) 0.243(4) 0.02(2) Uiso 1 8 f d . . .
H11 H 0.188(3) 0.402(6) 0.194(3) 0.013(16) Uiso 1 8 f d . . .
C6 C 0.1166(4) 0.3900(10) 0.2032(5) 0.030(2) Uani 1 8 f d . . .
H12 H 0.094(3) 0.410(8) 0.164(4) 0.02(2) Uiso 1 8 f d . . .
H13 H 0.091(3) 0.331(7) 0.210(4) 0.026(19) Uiso 1 8 f d . . .
C7 C 0.1356(5) 0.4996(11) 0.2517(6) 0.049(3) Uani 1 8 f d . . .
H14 H 0.163(4) 0.475(8) 0.287(4) 0.03(3) Uiso 1 8 f d . . .
H15 H 0.156(4) 0.559(9) 0.241(4) 0.05(3) Uiso 1 8 f d . . .
C8 C 0.0855(7) 0.5553(16) 0.2514(9) 0.069(4) Uani 1 8 f d . . .
H16 H 0.097(4) 0.635(10) 0.283(5) 0.05(3) Uiso 1 8 f d . . .
H17 H 0.058(6) 0.582(12) 0.204(7) 0.09(4) Uiso 1 8 f d . . .
H18 H 0.065(5) 0.504(11) 0.255(6) 0.07(5) Uiso 1 8 f d . . .
C9 C 0.1205(4) 0.3020(8) 0.0769(3) 0.0306(19) Uani 1 8 f d . . .
H19 H 0.080(4) 0.346(7) 0.067(4) 0.04(2) Uiso 1 8 f d . . .
H20 H 0.152(3) 0.338(7) 0.083(3) 0.02(2) Uiso 1 8 f d . . .
C10 C 0.1000(4) 0.2215(7) 0.0117(4) 0.034(2) Uani 1 8 f d . . .
H21 H 0.134(4) 0.156(9) 0.020(4) 0.05(3) Uiso 1 8 f d . . .
H22 H 0.072(4) 0.158(10) 0.006(5) 0.06(3) Uiso 1 8 f d . . .
C11 C 0.0748(5) 0.2998(10) -0.0541(4) 0.044(3) Uani 1 8 f d . . .
H23 H 0.101(4) 0.351(9) -0.051(4) 0.05(3) Uiso 1 8 f d . . .
H24 H 0.037(5) 0.323(10) -0.068(5) 0.07(3) Uiso 1 8 f d . . .
C12 C 0.4478(6) 1.7253(15) 0.6207(5) 0.056(4) Uani 1 8 f d . . .
H25 H 0.458(4) 1.781(9) 0.656(5) 0.05(3) Uiso 1 8 f d . . .
H26 H 0.409(4) 1.686(9) 0.612(4) 0.06(3) Uiso 1 8 f d . . .
H27 H 0.476(4) 1.705(8) 0.632(4) 0.03(3) Uiso 1 8 f d . . .
C13 C 0.2111(4) 0.1807(11) 0.1689(5) 0.039(2) Uani 1 8 f d . . .
H28 H 0.201(5) 0.115(11) 0.135(6) 0.08(4) Uiso 1 8 f d . . .
H29 H 0.235(4) 0.154(9) 0.219(5) 0.06(3) Uiso 1 8 f d . . .
H30 H 0.230(4) 0.232(12) 0.157(4) 0.07(3) Uiso 1 8 f d . . .
C14 C 0.1598(4) 0.6754(11) -0.0530(5) 0.041(2) Uani 1 8 f d . . .
H31 H 0.196(4) 0.682(9) -0.026(4) 0.04(3) Uiso 1 8 f d . . .
H32 H 0.161(3) 0.597(8) -0.069(4) 0.021(19) Uiso 1 8 f d . . .
C15 C 0.1486(4) 0.7666(16) -0.1090(5) 0.049(3) Uani 1 8 f d . . .
H33 H 0.150(3) 0.824(7) -0.090(4) 0.00(2) Uiso 1 8 f d . . .
H34 H 0.181(3) 0.759(11) -0.119(3) 0.05(2) Uiso 1 8 f d . . .
C16 C 0.0453(4) 0.7704(15) -0.1529(5) 0.056(4) Uani 1 8 f d . . .
H35 H 0.048(3) 0.843(7) -0.133(4) 0.006(19) Uiso 1 8 f d . . .
H36 H -0.001(4) 0.753(15) -0.197(5) 0.07(3) Uiso 1 8 f d . . .
C17 C 0.0553(4) 0.6791(11) -0.0990(4) 0.047(2) Uani 1 8 f d . . .
H37 H 0.025(2) 0.686(5) -0.085(3) 0.000(13) Uiso 1 8 f d . . .
H38 H 0.058(3) 0.606(8) -0.118(4) 0.03(2) Uiso 1 8 f d . . .
C18 C 0.2419(6) 1.8655(11) 0.4759(6) 0.047(3) Uani 1 8 f d . . .
H39 H 0.188(4) 1.871(8) 0.443(4) 0.04(2) Uiso 1 8 f d . . .
H40 H 0.241(4) 1.916(9) 0.458(5) 0.04(3) Uiso 1 8 f d . . .
C19 C 0.2245(5) 1.6639(11) 0.4449(5) 0.046(3) Uani 1 8 f d . . .
H41 H 0.224(4) 1.618(10) 0.417(5) 0.07(3) Uiso 1 8 f d . . .
H42 H 0.158(6) 1.689(12) 0.414(6) 0.12(5) Uiso 1 8 f d . . .
W1 W 0.140300(12) 0.75192(6) 0.080744(14) 0.03096(9) Uani 1 8 f d . . .
Cl1 Cl 0.21379(9) 0.5956(2) 0.11831(11) 0.0375(5) Uani 1 8 f d . . .
Cl2 Cl 0.06528(11) 0.6091(2) 0.05050(14) 0.0527(6) Uani 1 8 f d . . .
Cl3 Cl 0.20789(10) 0.8837(2) 0.07561(13) 0.0535(6) Uani 1 8 f d . . .
Cl4 Cl 0.06056(9) 0.8912(2) 0.00949(12) 0.0453(5) Uani 1 8 f d . . .
N1 N 0.1518(2) 0.2368(8) 0.1492(3) 0.0220(14) Uani 1 8 f d . . .
O1 O 0.1601(3) 0.7930(6) 0.1630(2) 0.056(2) Uani 1 8 f d . . .
O2 O 0.1174(2) 0.6904(5) -0.0343(2) 0.0299(12) Uani 1 8 f d . . .
O3 O 0.0879(2) 0.7566(10) -0.1718(2) 0.0566(16) Uani 1 8 f d . . .
O4 O 0.2488(3) 1.7729(7) 0.4381(3) 0.0471(19) Uani 1 8 f d . . .

loop_
_atom_site_aniso_label
_atom_site_aniso_U_11
_atom_site_aniso_U_22
_atom_site_aniso_U_33
_atom_site_aniso_U_23
_atom_site_aniso_U_13
_atom_site_aniso_U_12
C1 0.034(4) 0.018(5) 0.019(4) -0.003(3) 0.011(3) -0.008(3)
C2 0.049(6) 0.029(6) 0.016(4) 0.006(4) 0.012(4) 0.005(5)
C3 0.061(7) 0.034(6) 0.035(5) 0.004(4) 0.034(5) -0.006(5)
C4 0.139(18) 0.054(10) 0.050(8) -0.001(8) 0.056(10) -0.034(11)
C5 0.035(4) 0.026(5) 0.023(4) -0.007(4) 0.014(4) -0.009(4)
C6 0.036(5) 0.028(6) 0.027(5) -0.005(5) 0.019(4) -0.003(5)
C7 0.043(6) 0.048(7) 0.035(5) -0.015(5) 0.011(5) 0.000(5)
C8 0.067(9) 0.059(10) 0.069(10) -0.020(8) 0.032(8) 0.021(8)
C9 0.035(4) 0.036(5) 0.018(3) 0.003(3) 0.014(3) -0.004(4)
C10 0.044(4) 0.026(7) 0.031(4) 0.002(3) 0.022(3) 0.000(4)
C11 0.039(5) 0.061(7) 0.031(5) 0.010(4) 0.020(4) 0.008(5)
C12 0.043(6) 0.088(13) 0.028(5) 0.000(6) 0.016(4) 0.005(7)
C13 0.031(4) 0.062(7) 0.032(5) -0.004(5) 0.023(4) 0.004(4)
C14 0.031(5) 0.062(7) 0.027(5) 0.003(5) 0.015(4) 0.011(5)
C15 0.046(5) 0.063(9) 0.043(4) 0.001(8) 0.029(4) 0.001(7)
C16 0.040(4) 0.083(12) 0.032(4) 0.000(7) 0.013(3) 0.022(7)
C17 0.027(4) 0.080(8) 0.022(4) -0.019(5) 0.008(3) -0.008(4)
C18 0.069(8) 0.026(6) 0.053(8) 0.007(5) 0.038(7) 0.008(6)
C19 0.056(7) 0.052(8) 0.032(5) -0.018(5) 0.026(5) -0.003(5)
W1 0.02885(12) 0.03583(16) 0.02103(11) -0.0035(3) 0.01027(9) 0.0059(3)
Cl1 0.0358(11) 0.0372(14) 0.0330(10) 0.0069(10) 0.0162(9) 0.0113(9)
Cl2 0.0519(14) 0.0471(16) 0.0686(16) 0.0132(14) 0.0402(13) 0.0005(12)
Cl3 0.0391(12) 0.0355(15) 0.0657(15) -0.0097(12) 0.0186(11) -0.0127(10)
Cl4 0.0391(11) 0.0362(14) 0.0441(11) -0.0023(11) 0.0145(9) 0.0136(10)
N1 0.029(2) 0.015(4) 0.028(2) -0.004(3) 0.019(2) 0.000(4)
O1 0.051(3) 0.082(6) 0.016(2) -0.012(3) 0.007(2) 0.017(3)
O2 0.023(2) 0.046(3) 0.016(2) -0.006(2) 0.0083(19) -0.003(2)
O3 0.046(3) 0.092(5) 0.026(2) 0.015(5) 0.018(2) 0.019(6)
O4 0.070(4) 0.041(6) 0.053(3) -0.006(3) 0.049(3) -0.006(3)

loop_
_atom_type_symbol
_atom_type_description
_atom_type_scat_dispersion_real
_atom_type_scat_dispersion_imag
_atom_type_scat_source
C C 0.0033 0.0016 'International Tables Vol C Tables 4.2.6.8 and 6.1.1.4'
H H 0.0000 0.0000 'International Tables Vol C Tables 4.2.6.8 and 6.1.1.4'
N N 0.0061 0.0033 'International Tables Vol C Tables 4.2.6.8 and 6.1.1.4'
O O 0.0106 0.0060 'International Tables Vol C Tables 4.2.6.8 and 6.1.1.4'
Cl Cl 0.1484 0.1585 'International Tables Vol C Tables 4.2.6.8 and 6.1.1.4'
W W -0.8490 6.8722 'International Tables Vol C Tables 4.2.6.8 and 6.1.1.4'

loop_
_geom_angle_atom_site_label_1
_geom_angle_atom_site_label_2
_geom_angle_atom_site_label_3
_geom_angle
_geom_angle_site_symmetry_1
_geom_angle_site_symmetry_3
_geom_angle_publ_flag
N1 C1 C2 116.0(6) . . ?
C3 C2 C1 111.2(7) . . ?
C4 C3 C2 113.5(9) . . ?
C6 C5 N1 115.9(6) . . ?
C5 C6 C7 112.1(8) . . ?
C8 C7 C6 114.2(10) . . ?
N1 C9 C10 115.4(7) . . ?
C11 C10 C9 109.1(7) . . ?
C10 C11 C12 111.6(9) . 4_535 ?
O2 C14 C15 111.4(8) . . ?
O3 C15 C14 110.3(10) . . ?
O3 C16 C17 112.0(10) . . ?
O2 C17 C16 109.2(8) . . ?
O4 C18 C19 111.6(10) . 7_586 ?
O4 C19 C18 108.5(9) . 7_586 ?
O1 W1 Cl2 100.1(2) . . ?
O1 W1 Cl4 99.4(2) . . ?
Cl2 W1 Cl4 87.57(9) . . ?
O1 W1 Cl1 97.7(2) . . ?
Cl2 W1 Cl1 90.27(8) . . ?
Cl4 W1 Cl1 162.85(7) . . ?
O1 W1 Cl3 97.3(2) . . ?
Cl2 W1 Cl3 162.53(9) . . ?
Cl4 W1 Cl3 88.74(9) . . ?
Cl1 W1 Cl3 88.24(8) . . ?
O1 W1 O2 177.1(2) . . ?
Cl2 W1 O2 81.46(14) . . ?
Cl4 W1 O2 83.10(13) . . ?
Cl1 W1 O2 79.76(13) . . ?
Cl3 W1 O2 81.14(14) . . ?
C1 N1 C13 111.0(8) . . ?
C1 N1 C9 110.1(5) . . ?
C13 N1 C9 110.0(6) . . ?
C1 N1 C5 112.3(5) . . ?
C13 N1 C5 107.4(6) . . ?
C9 N1 C5 106.0(7) . . ?
C14 O2 C17 109.3(6) . . ?
C14 O2 W1 127.1(5) . . ?
C17 O2 W1 123.0(5) . . ?
C15 O3 C16 109.8(6) . . ?
C18 O4 C19 108.7(7) . . ?

loop_
_geom_bond_atom_site_label_1
_geom_bond_atom_site_label_2
_geom_bond_distance
_geom_bond_site_symmetry_2
_geom_bond_publ_flag
C1 N1 1.497(10) . ?
C1 C2 1.513(11) . ?
C2 C3 1.496(14) . ?
C3 C4 1.486(15) . ?
C5 C6 1.472(12) . ?
C5 N1 1.556(10) . ?
C6 C7 1.516(13) . ?
C7 C8 1.472(17) . ?
C9 N1 1.525(9) . ?
C9 C10 1.531(10) . ?
C10 C11 1.506(11) . ?
C11 C12 1.507(14) 4_535 ?
C12 C11 1.507(14) 4_565 ?
C13 N1 1.512(10) . ?
C14 O2 1.434(10) . ?
C14 C15 1.510(17) . ?
C15 O3 1.416(11) . ?
C16 O3 1.438(10) . ?
C16 C17 1.486(17) . ?
C17 O2 1.453(9) . ?
C18 O4 1.414(12) . ?
C18 C19 1.507(17) 7_586 ?
C19 O4 1.423(13) . ?
C19 C18 1.507(17) 7_586 ?
W1 O1 1.680(5) . ?
W1 Cl2 2.326(3) . ?
W1 Cl4 2.358(2) . ?
W1 Cl1 2.378(2) . ?
W1 Cl3 2.379(2) . ?
W1 O2 2.406(4) . ?
